data_2237370
loop_
_publ_author_name
'bin Break, Mohammed Khaled'
'Mehta, Sachin'
'Tahir, M. Ibrahim M.'
'Crouse, Karen A.'
'Khoo, Teng-Jin'

_publ_section_title
;
 Benzyl
 <i>N</i>-[(<i>Z</i>)-(1-methyl-2-sulfanylpropylidene)amino]carbamodithioate
;
_journal_coeditor_code NK2192
_journal_issue 2
_journal_name_full 'Acta Crystallographica Section E'
_journal_page_first o178
_journal_paper_doi 10.1107/S1600536812051008
_journal_volume 69
_journal_year 2013
_chemical_formula_iupac 'C12 H16 N2 S3'
_chemical_formula_moiety 'C12 H16 N2 S3'
_chemical_formula_sum 'C12 H16 N2 S3'
_chemical_formula_weight 284.47
_chemical_name_systematic
;
Benzyl
<i>N</i>-[(<i>Z</i>)-(1-methyl-2-sulfanylpropylidene)amino]carbamodithioate
;
_space_group_IT_number 14
_symmetry_cell_setting monoclinic
_symmetry_space_group_name_Hall '-P 2ybc'
_symmetry_space_group_name_H-M 'P 1 21/c 1'
_atom_sites_solution_hydrogens difmap
_atom_sites_solution_primary direct
_cell_angle_alpha 90
_cell_angle_beta 90.234(2)
_cell_angle_gamma 90
_cell_formula_units_Z 4
_cell_length_a 16.3887(4)
_cell_length_b 8.3136(2)
_cell_length_c 10.1404(3)
_cell_measurement_reflns_used 3777
_cell_measurement_temperature 100
_cell_measurement_theta_max 71
_cell_measurement_theta_min 4
_cell_volume 1381.61(6)
_computing_cell_refinement 'CrysAlis PRO (Agilent, 2011)'
_computing_data_collection 'CrysAlis PRO (Agilent, 2011)'
_computing_data_reduction 'CrysAlis PRO (Agilent, 2011)'
_computing_molecular_graphics '<i>Mercury</i> (Macrae <i>et al.</i>, 2006)'
_computing_publication_material 'publCIF (Westrip, 2010)'
_computing_structure_refinement 'CRYSTALS (Betteridge <i>et al.</i>, 2003)'
_computing_structure_solution 'SIR92 (Altomare <i>et al.</i>, 1994)'
_diffrn_ambient_temperature 100
_diffrn_measured_fraction_theta_full 0.975
_diffrn_measured_fraction_theta_max 0.972
_diffrn_measurement_device Area
_diffrn_measurement_device_type 'Oxford Diffraction Gemini'
_diffrn_measurement_method \w
_diffrn_radiation_monochromator graphite
_diffrn_radiation_type 'Cu K\a'
_diffrn_radiation_wavelength 1.54180
_diffrn_reflns_av_R_equivalents 0.027
_diffrn_reflns_limit_h_max 20
_diffrn_reflns_limit_h_min -19
_diffrn_reflns_limit_k_max 10
_diffrn_reflns_limit_k_min -10
_diffrn_reflns_limit_l_max 9
_diffrn_reflns_limit_l_min -12
_diffrn_reflns_number 7359
_diffrn_reflns_theta_full 71.300
_diffrn_reflns_theta_max 71.392
_diffrn_reflns_theta_min 5.398
_diffrn_standards_number 0
_exptl_absorpt_coefficient_mu 4.732
_exptl_absorpt_correction_T_max 0.68
_exptl_absorpt_correction_T_min 0.31
_exptl_absorpt_correction_type multi-scan
_exptl_absorpt_process_details '(CrysAlis PRO; Agilent, 2011)'
_exptl_crystal_colour yellow
_exptl_crystal_density_diffrn 1.368
_exptl_crystal_density_method 'not measured'
_exptl_crystal_description plate
_exptl_crystal_F_000 600
_exptl_crystal_size_max 0.250
_exptl_crystal_size_mid 0.100
_exptl_crystal_size_min 0.080
_refine_diff_density_max 0.55
_refine_diff_density_min -0.60
_refine_ls_extinction_method None
_refine_ls_goodness_of_fit_ref 0.9896
_refine_ls_hydrogen_treatment constr
_refine_ls_matrix_type full
_refine_ls_number_parameters 154
_refine_ls_number_reflns 2605
_refine_ls_number_restraints 0
_refine_ls_R_factor_all 0.0485
_refine_ls_R_factor_gt 0.0443
_refine_ls_shift/su_max 0.0004622
_refine_ls_shift/su_mean 0.0000300
_refine_ls_structure_factor_coef Fsqd
_refine_ls_weighting_details
;
Method= Modified Sheldrick
w=1/[\s^2^(F^2^) + ( 0.07P)^2^ + 2.47P], where P=(max(Fo^2^,0) + 2Fc^2^)/3
;
_refine_ls_weighting_scheme calc
_refine_ls_wR_factor_all 0.1226
_refine_ls_wR_factor_gt 0.1188
_refine_ls_wR_factor_ref 0.1226
_reflns_number_gt 2374
_reflns_number_total 2615
_reflns_threshold_expression I>2\s(I)
_cod_data_source_file nk2192.cif
_cod_data_source_block I
_cod_original_sg_symbol_H-M 'P 21/c'
_cod_database_code 2237370
_cod_database_fobs_code 2237370

loop_
_symmetry_equiv_pos_as_xyz
x,y,z
-x,-y,-z
-x,y+1/2,-z+1/2
x,-y+1/2,z+1/2

loop_
_atom_site_type_symbol
_atom_site_label
_atom_site_fract_x
_atom_site_fract_y
_atom_site_fract_z
_atom_site_U_iso_or_equiv
_atom_site_adp_type
_atom_site_occupancy
S S1 0.09283(4) 0.86651(8) 0.60282(6) 0.0199 Uani 1.0000
C C2 0.14578(15) 0.9210(3) 0.4711(3) 0.0161 Uani 1.0000
S S3 0.25242(4) 0.90367(8) 0.45582(6) 0.0169 Uani 1.0000
C C4 0.28225(15) 0.8290(3) 0.6180(2) 0.0188 Uani 1.0000
C C5 0.37460(15) 0.8307(3) 0.6187(2) 0.0169 Uani 1.0000
C C6 0.41672(16) 0.9417(3) 0.6956(3) 0.0206 Uani 1.0000
C C7 0.50166(17) 0.9473(4) 0.6929(3) 0.0225 Uani 1.0000
C C8 0.54462(16) 0.8430(4) 0.6130(3) 0.0219 Uani 1.0000
C C9 0.50291(16) 0.7324(3) 0.5353(3) 0.0214 Uani 1.0000
C C10 0.41832(16) 0.7260(3) 0.5382(3) 0.0197 Uani 1.0000
N N11 0.11068(12) 0.9875(3) 0.3635(2) 0.0170 Uani 1.0000
N N12 0.16216(13) 1.0374(3) 0.2636(2) 0.0175 Uani 1.0000
C C13 0.13156(16) 1.1118(3) 0.1648(3) 0.0177 Uani 1.0000
C C14 0.19140(16) 1.1704(3) 0.0635(3) 0.0204 Uani 1.0000
S S15 0.17221(5) 1.07040(10) -0.09485(8) 0.0330 Uani 1.0000
C C16 0.28359(14) 1.1622(3) 0.1108(3) 0.0174 Uani 1.0000
C C17 0.04289(17) 1.1502(4) 0.1460(3) 0.0280 Uani 1.0000
H H42 0.2606 0.8996 0.6857 0.0241 Uiso 1.0000
H H41 0.2610 0.7201 0.6290 0.0236 Uiso 1.0000
H H61 0.3876 1.0135 0.7489 0.0263 Uiso 1.0000
H H71 0.5297 1.0237 0.7454 0.0292 Uiso 1.0000
H H81 0.6020 0.8472 0.6120 0.0276 Uiso 1.0000
H H91 0.5316 0.6627 0.4815 0.0271 Uiso 1.0000
H H101 0.3910 0.6505 0.4850 0.0248 Uiso 1.0000
H H141 0.1776 1.2846 0.0485 0.0260 Uiso 1.0000
H H162 0.3131 1.2050 0.0476 0.0278 Uiso 1.0000
H H161 0.2891 1.2182 0.1858 0.0279 Uiso 1.0000
H H163 0.2963 1.0585 0.1218 0.0273 Uiso 1.0000
H H171 0.0348 1.1957 0.0604 0.0430 Uiso 1.0000
H H173 0.0259 1.2280 0.2111 0.0430 Uiso 1.0000
H H172 0.0109 1.0536 0.1544 0.0427 Uiso 1.0000
H H111 0.0595 1.0101 0.3634 0.0211 Uiso 1.0000
H H151 0.1736 0.9172 -0.0413 0.0626 Uiso 1.0000

loop_
_atom_site_aniso_label
_atom_site_aniso_U_11
_atom_site_aniso_U_22
_atom_site_aniso_U_33
_atom_site_aniso_U_12
_atom_site_aniso_U_13
_atom_site_aniso_U_23
S1 0.0142(3) 0.0288(4) 0.0167(3) 0.0005(2) 0.0001(2) 0.0022(3)
C2 0.0139(12) 0.0171(12) 0.0173(12) -0.0001(9) -0.0009(9) -0.0038(10)
S3 0.0123(3) 0.0223(3) 0.0159(3) 0.0019(2) -0.0009(2) 0.0016(2)
C4 0.0160(12) 0.0258(14) 0.0146(12) 0.0025(10) -0.0014(9) 0.0029(10)
C5 0.0155(12) 0.0223(13) 0.0130(11) 0.0009(10) -0.0014(9) 0.0051(10)
C6 0.0218(13) 0.0247(14) 0.0154(13) 0.0034(11) -0.0004(10) 0.0000(11)
C7 0.0212(13) 0.0281(15) 0.0182(13) -0.0022(11) -0.0040(10) 0.0015(11)
C8 0.0145(12) 0.0294(15) 0.0219(13) 0.0000(11) -0.0016(10) 0.0051(11)
C9 0.0201(13) 0.0242(14) 0.0199(13) 0.0043(11) 0.0027(10) 0.0021(11)
C10 0.0196(12) 0.0211(13) 0.0183(13) -0.0012(10) -0.0021(10) 0.0005(10)
N11 0.0113(9) 0.0217(11) 0.0179(11) 0.0009(8) -0.0003(8) 0.0015(9)
N12 0.0157(10) 0.0176(11) 0.0191(11) -0.0008(8) 0.0001(8) 0.0009(9)
C13 0.0179(13) 0.0184(12) 0.0167(12) 0.0003(10) 0.0001(10) -0.0012(10)
C14 0.0189(13) 0.0195(13) 0.0229(13) -0.0004(10) -0.0007(10) 0.0036(11)
S15 0.0372(4) 0.0348(4) 0.0269(4) 0.0010(3) 0.0047(3) 0.0019(3)
C16 0.0076(11) 0.0178(13) 0.0269(14) -0.0035(9) 0.0069(9) 0.0070(10)
C17 0.0201(14) 0.0412(18) 0.0225(14) 0.0051(12) -0.0010(11) 0.0102(13)

loop_
_atom_type_symbol
_atom_type_scat_Cromer_Mann_a1
_atom_type_scat_Cromer_Mann_a2
_atom_type_scat_Cromer_Mann_a3
_atom_type_scat_Cromer_Mann_a4
_atom_type_scat_Cromer_Mann_b1
_atom_type_scat_Cromer_Mann_b2
_atom_type_scat_Cromer_Mann_b3
_atom_type_scat_Cromer_Mann_b4
_atom_type_scat_Cromer_Mann_c
_atom_type_scat_dispersion_real
_atom_type_scat_dispersion_imag
_atom_type_scat_source
C 2.3100 1.0200 1.5886 0.8650 20.8439 10.2075 0.5687 51.6512 0.2156 0.0181 0.0091 'International Tables Vol C 4.2.6.8 and 6.1.1.4'
H 0.4930 0.3229 0.1402 0.0408 10.5109 26.1257 3.1424 57.7998 0.0030 0.0000 0.0000 'International Tables Vol C 4.2.6.8 and 6.1.1.4'
N 12.2126 3.1322 2.0125 1.1663 0.0057 9.8933 28.9975 0.5826 -11.5290 0.0311 0.0180 'International Tables Vol C 4.2.6.8 and 6.1.1.4'
S 6.9053 5.2034 1.4379 1.5863 1.4679 22.2151 0.2536 56.1720 0.8669 0.3331 0.5567 'International Tables Vol C 4.2.6.8 and 6.1.1.4'

loop_
_geom_angle_atom_site_label_1
_geom_angle_atom_site_label_2
_geom_angle_atom_site_label_3
_geom_angle
_geom_angle_publ_flag
S1 C2 S3 124.83(15) no
S1 C2 N11 122.70(19) no
S3 C2 N11 112.46(19) no
C2 S3 C4 102.18(12) no
S3 C4 C5 105.39(17) no
S3 C4 H42 109.5 no
C5 C4 H42 111.0 no
S3 C4 H41 108.9 no
C5 C4 H41 111.4 no
H42 C4 H41 110.4 no
C4 C5 C6 120.2(2) no
C4 C5 C10 120.5(2) no
C6 C5 C10 119.2(2) no
C5 C6 C7 120.4(3) no
C5 C6 H61 119.6 no
C7 C6 H61 120.1 no
C6 C7 C8 120.1(3) no
C6 C7 H71 119.7 no
C8 C7 H71 120.2 no
C7 C8 C9 119.8(2) no
C7 C8 H81 119.6 no
C9 C8 H81 120.6 no
C8 C9 C10 120.2(3) no
C8 C9 H91 120.0 no
C10 C9 H91 119.8 no
C5 C10 C9 120.3(2) no
C5 C10 H101 120.5 no
C9 C10 H101 119.2 no
C2 N11 N12 117.1(2) no
C2 N11 H111 120.2 no
N12 N11 H111 122.1 no
N11 N12 C13 118.7(2) no
N12 C13 C14 115.9(2) no
N12 C13 C17 125.4(2) no
C14 C13 C17 118.6(2) no
C13 C14 S15 109.95(18) no
C13 C14 C16 113.7(2) no
S15 C14 C16 113.94(19) no
C13 C14 H141 105.5 no
S15 C14 H141 105.2 no
C16 C14 H141 107.8 no
C14 S15 H151 94.1 no
C14 C16 H162 106.7 no
C14 C16 H161 109.1 no
H162 C16 H161 110.7 no
C14 C16 H163 107.4 no
H162 C16 H163 110.6 no
H161 C16 H163 112.0 no
C13 C17 H171 109.3 no
C13 C17 H173 109.8 no
H171 C17 H173 108.4 no
C13 C17 H172 109.8 no
H171 C17 H172 109.7 no
H173 C17 H172 109.8 no

loop_
_geom_bond_atom_site_label_1
_geom_bond_atom_site_label_2
_geom_bond_distance
_geom_bond_publ_flag
S1 C2 1.659(3) no
C2 S3 1.761(3) no
C2 N11 1.350(3) no
S3 C4 1.823(3) no
C4 C5 1.514(3) no
C4 H42 0.972 no
C4 H41 0.976 no
C5 C6 1.390(4) no
C5 C10 1.393(4) no
C6 C7 1.393(4) no
C6 H61 0.937 no
C7 C8 1.382(4) no
C7 H71 0.947 no
C8 C9 1.389(4) no
C8 H81 0.941 no
C9 C10 1.388(4) no
C9 H91 0.926 no
C10 H101 0.941 no
N11 N12 1.384(3) no
N11 H111 0.859 no
N12 C13 1.278(3) no
C13 C14 1.504(4) no
C13 C17 1.499(4) no
C14 S15 1.834(3) no
C14 C16 1.585(3) no
C14 H141 0.988 no
S15 H151 1.385 no
C16 H162 0.880 no
C16 H161 0.896 no
C16 H163 0.894 no
C17 H171 0.955 no
C17 H173 0.966 no
C17 H172 0.963 no

loop_
_geom_hbond_atom_site_label_D
_geom_hbond_atom_site_label_H
_geom_hbond_atom_site_label_A
_geom_hbond_site_symmetry_A
_geom_hbond_distance_DH
_geom_hbond_distance_HA
_geom_hbond_distance_DA
_geom_hbond_angle_DHA
_geom_hbond_publ_flag
S15 H151 S3 4_564 1.38 2.96 4.1860(10) 146 yes
N11 H111 S1 2_576 0.86 2.72 3.567(2) 168 yes
C7 H71 Cg 3_656 0.95 2.97 3.827(3) 152 yes
